data_4064483
loop_
_publ_author_name
'Miyazaki, Takamasa'
'Tanabe, Yoshiaki'
'Yuki, Masahiro'
'Miyake, Yoshihiro'
'Nishibayashi, Yoshiaki'

_publ_section_title
;
 Synthesis of Group IV (Zr, Hf)&#x2212;Group VIII (Fe, Ru)
 Heterobimetallic Complexes Bearing Metallocenyl Diphosphine Moieties and
 Their Application to Catalytic Dehydrogenation of Amine&#x2212;Boranes
;
_journal_issue 8
_journal_name_full Organometallics
_journal_page_first 2394
_journal_paper_doi 10.1021/om200127r
_journal_volume 30
_journal_year 2011
_chemical_formula_moiety 'C30 H49 N P2 Ru Zr '
_chemical_formula_sum 'C30 H49 N P2 Ru Zr'
_chemical_formula_weight 677.96
_space_group_IT_number 62
_symmetry_cell_setting orthorhombic
_symmetry_Int_Tables_number 62
_symmetry_space_group_name_Hall '-P 2ac 2n'
_symmetry_space_group_name_H-M 'P n m a'
_cell_angle_alpha 90.0000
_cell_angle_beta 90.0000
_cell_angle_gamma 90.0000
_cell_formula_units_Z 4
_cell_length_a 18.4803(9)
_cell_length_b 14.9182(6)
_cell_length_c 10.8453(5)
_cell_measurement_reflns_used 25755
_cell_measurement_temperature 173.1
_cell_measurement_theta_max 27.5
_cell_measurement_theta_min 3.2
_cell_volume 2990.0(2)
_computing_cell_refinement PROCESS-AUTO
_computing_data_collection PROCESS-AUTO
_computing_data_reduction CrystalStructure
_computing_publication_material 'CrystalStructure 3.8'
_computing_structure_refinement CRYSTALS
_computing_structure_solution SIR97
_diffrn_ambient_temperature 173.1
_diffrn_detector_area_resol_mean 10.00
_diffrn_measured_fraction_theta_full 0.998
_diffrn_measured_fraction_theta_max 0.998
_diffrn_measurement_device_type 'Rigaku RAXIS-RAPID'
_diffrn_measurement_method \w
_diffrn_radiation_type 'Mo K\a'
_diffrn_radiation_wavelength 0.71075
_diffrn_reflns_av_R_equivalents 0.025
_diffrn_reflns_limit_h_max 24
_diffrn_reflns_limit_h_min -23
_diffrn_reflns_limit_k_max 18
_diffrn_reflns_limit_k_min -19
_diffrn_reflns_limit_l_max 14
_diffrn_reflns_limit_l_min -14
_diffrn_reflns_number 28002
_diffrn_reflns_theta_full 27.48
_diffrn_reflns_theta_max 27.48
_exptl_absorpt_coefficient_mu 0.980
_exptl_absorpt_correction_T_max 0.643
_exptl_absorpt_correction_T_min 0.568
_exptl_absorpt_correction_type numerical
_exptl_absorpt_process_details
;
    Higashi, T. (1999). Program for Absorption Correction.
    Rigaku Corporation, Tokyo, Japan.
;
_exptl_crystal_colour brown
_exptl_crystal_density_diffrn 1.506
_exptl_crystal_density_method 'not measured'
_exptl_crystal_description platelet
_exptl_crystal_F_000 1400.00
_exptl_crystal_size_max 0.45
_exptl_crystal_size_mid 0.45
_exptl_crystal_size_min 0.45
_refine_diff_density_max 1.38
_refine_diff_density_min -0.42
_refine_ls_extinction_method none
_refine_ls_goodness_of_fit_ref 1.000
_refine_ls_hydrogen_treatment refall
_refine_ls_number_parameters 193
_refine_ls_number_reflns 3547
_refine_ls_R_factor_gt 0.0279
_refine_ls_shift/su_max 0.0000
_refine_ls_structure_factor_coef Fsqd
_refine_ls_weighting_details 'w = 1/[3.3700\s(Fo^2^)]/(4Fo^2^)'
_refine_ls_weighting_scheme calc
_refine_ls_wR_factor_ref 0.0713
_reflns_number_gt 3224
_reflns_number_total 3547
_reflns_threshold_expression F^2^>2.0\s(F^2^)
_cod_data_source_file om200127r_si_002.cif
_cod_data_source_block '_7a'
_cod_original_formula_sum 'C30 H49 N P2 Ru Zr '
_cod_database_code 4064483

loop_
_symmetry_equiv_pos_site_id
_symmetry_equiv_pos_as_xyz
1 +X,+Y,+Z
2 1/2-X,1/2+Y,1/2+Z
3 +X,1/2-Y,+Z
4 1/2-X,-Y,1/2+Z
5 -X,-Y,-Z
6 1/2+X,1/2-Y,1/2-Z
7 -X,1/2+Y,-Z
8 1/2+X,+Y,1/2-Z

loop_
_atom_site_label
_atom_site_type_symbol
_atom_site_fract_x
_atom_site_fract_y
_atom_site_fract_z
_atom_site_U_iso_or_equiv
_atom_site_adp_type
_atom_site_occupancy
_atom_site_symmetry_multiplicity
_atom_site_calc_flag
_atom_site_refinement_flags
Ru(1) Ru 0.192650(10) 0.2500 0.76626(2) 0.02052(6) Uani 1.00 2 d S
Zr(1) Zr 0.10094(2) 0.2500 0.53709(3) 0.02271(7) Uani 1.00 2 d S
P(1) P 0.11633(3) 0.13436(4) 0.79359(6) 0.02944(15) Uani 1.00 1 d .
N(1) N 0.17551(15) 0.2500 0.3907(2) 0.0364(7) Uani 1.00 2 d S
C(1) C 0.06797(14) 0.11122(15) 0.6523(2) 0.0372(6) Uani 1.00 1 d .
C(2) C 0.00211(14) 0.1482(2) 0.6140(2) 0.0532(8) Uani 1.00 1 d .
C(3) C -0.0018(2) 0.1416(2) 0.4842(3) 0.0704(10) Uani 1.00 1 d .
C(4) C 0.0603(2) 0.1004(2) 0.4429(3) 0.0664(10) Uani 1.00 1 d .
C(5) C 0.10414(18) 0.08268(16) 0.5438(2) 0.0520(8) Uani 1.00 1 d .
C(6) C 0.04245(15) 0.1310(2) 0.9079(2) 0.0524(8) Uani 1.00 1 d .
C(7) C 0.0731(2) 0.1291(3) 1.0385(2) 0.0937(14) Uani 1.00 1 d .
C(8) C 0.15495(14) 0.02133(17) 0.8190(3) 0.0512(8) Uani 1.00 1 d .
C(9) C 0.10083(15) -0.05578(18) 0.8242(3) 0.0621(9) Uani 1.00 1 d .
C(10) C 0.30541(15) 0.2500 0.6759(2) 0.0260(7) Uani 1.00 2 d S
C(11) C 0.29918(11) 0.17300(14) 0.7523(2) 0.0273(5) Uani 1.00 1 d .
C(12) C 0.29014(11) 0.20315(16) 0.8773(2) 0.0317(5) Uani 1.00 1 d .
C(13) C 0.3297(2) 0.250000(10) 0.5450(3) 0.0449(11) Uani 1.00 2 d S
C(14) C 0.31995(13) 0.08031(16) 0.7102(2) 0.0472(7) Uani 1.00 1 d .
C(15) C 0.29295(15) 0.1437(2) 0.9901(2) 0.0544(8) Uani 1.00 1 d .
C(16) C 0.20288(17) 0.1715(2) 0.3251(2) 0.0673(10) Uani 1.00 1 d .
H(1) H -0.0365 0.1654 0.6668 0.064 Uiso 1.00 1 c R
H(2) H -0.0430 0.1554 0.4352 0.084 Uiso 1.00 1 c R
H(3) H 0.0692 0.0814 0.3607 0.080 Uiso 1.00 1 c R
H(4) H 0.1468 0.0472 0.5421 0.062 Uiso 1.00 1 c R
H(5) H 0.0129 0.1826 0.8983 0.063 Uiso 1.00 1 c R
H(6) H 0.0141 0.0787 0.8947 0.063 Uiso 1.00 1 c R
H(7) H 0.0804 0.0687 1.0634 0.112 Uiso 1.00 1 c R
H(8) H 0.0400 0.1573 1.0933 0.112 Uiso 1.00 1 c R
H(9) H 0.1179 0.1602 1.0403 0.112 Uiso 1.00 1 c R
H(10) H 0.1878 0.0094 0.7537 0.061 Uiso 1.00 1 c R
H(11) H 0.1805 0.0224 0.8950 0.061 Uiso 1.00 1 c R
H(12) H 0.0856 -0.0646 0.9069 0.074 Uiso 1.00 1 c R
H(13) H 0.1231 -0.1089 0.7944 0.074 Uiso 1.00 1 c R
H(14) H 0.0601 -0.0418 0.7743 0.074 Uiso 1.00 1 c R
H(15) H 0.3347 0.1900 0.5171 0.054 Uiso 0.50 1 c R
H(16) H 0.3749 0.2799 0.5387 0.054 Uiso 0.50 1 c R
H(17) H 0.2949 0.2801 0.4956 0.054 Uiso 0.50 1 c R
H(18) H 0.3181 0.0402 0.7782 0.057 Uiso 1.00 1 c R
H(19) H 0.3677 0.0814 0.6777 0.057 Uiso 1.00 1 c R
H(20) H 0.2872 0.0608 0.6482 0.057 Uiso 1.00 1 c R
H(21) H 0.2906 0.1797 1.0622 0.065 Uiso 1.00 1 c R
H(22) H 0.3369 0.1106 0.9900 0.065 Uiso 1.00 1 c R
H(23) H 0.2531 0.1034 0.9889 0.065 Uiso 1.00 1 c R
H(24) H 0.2455 0.1504 0.3646 0.081 Uiso 1.00 1 c R
H(25) H 0.2138 0.1875 0.2424 0.081 Uiso 1.00 1 c R
H(26) H 0.1672 0.1257 0.3256 0.081 Uiso 1.00 1 c R

loop_
_atom_site_aniso_label
_atom_site_aniso_U_11
_atom_site_aniso_U_22
_atom_site_aniso_U_33
_atom_site_aniso_U_12
_atom_site_aniso_U_13
_atom_site_aniso_U_23
Ru(1) 0.01592(13) 0.02634(13) 0.01931(13) 0.0000 0.00004(9) 0.0000
Zr(1) 0.02119(16) 0.02478(15) 0.02217(16) 0.0000 -0.00254(11) 0.0000
P(1) 0.0213(2) 0.0358(3) 0.0313(3) -0.0046(2) -0.0015(2) 0.0109(2)
N(1) 0.0309(15) 0.0566(18) 0.0217(14) 0.0000 -0.0004(11) 0.0000
C(1) 0.0408(14) 0.0298(11) 0.0409(14) -0.0173(10) -0.0073(11) 0.0069(10)
C(2) 0.0308(13) 0.0773(19) 0.0514(17) -0.0282(13) -0.0126(12) 0.0277(15)
C(3) 0.062(2) 0.092(2) 0.058(2) -0.0551(19) -0.0331(17) 0.0263(18)
C(4) 0.105(2) 0.0478(16) 0.0462(18) -0.0377(18) -0.0204(19) -0.0074(14)
C(5) 0.086(2) 0.0247(11) 0.0456(16) -0.0063(13) -0.0055(15) -0.0060(11)
C(6) 0.0372(15) 0.0687(19) 0.0515(17) -0.0195(13) 0.0164(13) 0.0005(15)
C(7) 0.095(2) 0.142(3) 0.044(2) -0.064(2) 0.0184(19) 0.003(2)
C(8) 0.0320(13) 0.0403(13) 0.081(2) -0.0061(11) -0.0088(14) 0.0263(14)
C(9) 0.0434(16) 0.0437(15) 0.099(2) -0.0101(12) -0.0091(16) 0.0341(17)
C(10) 0.0157(14) 0.0370(16) 0.0253(16) 0.0000 0.0016(12) 0.0000
C(11) 0.0170(10) 0.0300(11) 0.0347(12) 0.0023(8) -0.0007(8) -0.0001(9)
C(12) 0.0154(9) 0.0504(13) 0.0292(12) 0.0005(9) -0.0033(9) 0.0099(10)
C(13) 0.0267(19) 0.077(2) 0.0314(19) 0.0000 0.0079(15) 0.0000
C(14) 0.0273(12) 0.0339(12) 0.080(2) 0.0038(10) 0.0048(13) -0.0066(13)
C(15) 0.0340(14) 0.086(2) 0.0437(16) -0.0004(14) -0.0053(12) 0.0286(15)
C(16) 0.0553(19) 0.112(2) 0.0348(16) 0.0199(18) 0.0036(13) -0.0218(17)

loop_
_atom_type_symbol
_atom_type_description
_atom_type_scat_dispersion_real
_atom_type_scat_dispersion_imag
_atom_type_scat_source
C C 0.003 0.002
;
International Tables for Crystallography
(1992, Vol. C, Tables 4.2.6.8 and 6.1.1.4)
;
H H 0.000 0.000
;
International Tables for Crystallography
(1992, Vol. C, Table 6.1.1.4)
;
N N 0.006 0.003
;
International Tables for Crystallography
(1992, Vol. C, Tables 4.2.6.8 and 6.1.1.4)
;
P P 0.102 0.094
;
International Tables for Crystallography
(1992, Vol. C, Tables 4.2.6.8 and 6.1.1.4)
;
Zr Zr -2.967 0.560
;
International Tables for Crystallography
(1992, Vol. C, Tables 4.2.6.8 and 6.1.1.4)
;
Ru Ru -1.259 0.836
;
International Tables for Crystallography
(1992, Vol. C, Tables 4.2.6.8 and 6.1.1.4)
;

loop_
_geom_angle_atom_site_label_1
_geom_angle_atom_site_label_2
_geom_angle_atom_site_label_3
_geom_angle
_geom_angle_publ_flag
_geom_angle_site_symmetry_1
_geom_angle_site_symmetry_3
Zr(1) Ru(1) P(1) 75.845(17) yes . .
Zr(1) Ru(1) P(1) 75.845(17) yes . 3_555
Zr(1) Ru(1) C(10) 99.11(7) yes . .
Zr(1) Ru(1) C(11) 115.51(5) yes . .
Zr(1) Ru(1) C(11) 115.51(5) yes . 3_555
Zr(1) Ru(1) C(12) 151.98(5) yes . .
Zr(1) Ru(1) C(12) 151.98(5) yes . 3_555
P(1) Ru(1) P(1) 100.25(2) yes . 3_555
P(1) Ru(1) C(10) 128.60(2) yes . .
P(1) Ru(1) C(11) 99.41(5) yes . .
P(1) Ru(1) C(11) 159.29(5) yes . 3_555
P(1) Ru(1) C(12) 101.02(6) yes . .
P(1) Ru(1) C(12) 131.47(6) yes . 3_555
P(1) Ru(1) C(10) 128.60(2) yes 3_555 .
P(1) Ru(1) C(11) 159.29(5) yes 3_555 .
P(1) Ru(1) C(11) 99.41(5) yes 3_555 3_555
P(1) Ru(1) C(12) 131.47(6) yes 3_555 .
P(1) Ru(1) C(12) 101.02(6) yes 3_555 3_555
C(10) Ru(1) C(11) 36.09(6) yes . .
C(10) Ru(1) C(11) 36.09(6) yes . 3_555
C(10) Ru(1) C(12) 60.60(9) yes . .
C(10) Ru(1) C(12) 60.60(9) yes . 3_555
C(11) Ru(1) C(11) 60.38(7) yes . 3_555
C(11) Ru(1) C(12) 36.76(8) yes . .
C(11) Ru(1) C(12) 60.50(7) yes . 3_555
C(11) Ru(1) C(12) 60.50(7) yes 3_555 .
C(11) Ru(1) C(12) 36.76(8) yes 3_555 3_555
C(12) Ru(1) C(12) 35.75(8) yes . 3_555
Ru(1) Zr(1) N(1) 104.74(7) yes . .
Ru(1) Zr(1) C(1) 73.97(5) yes . .
Ru(1) Zr(1) C(1) 73.97(5) yes . 3_555
Ru(1) Zr(1) C(2) 97.76(6) yes . .
Ru(1) Zr(1) C(2) 97.76(6) yes . 3_555
Ru(1) Zr(1) C(3) 127.10(7) yes . .
Ru(1) Zr(1) C(3) 127.10(7) yes . 3_555
Ru(1) Zr(1) C(4) 119.58(7) yes . .
Ru(1) Zr(1) C(4) 119.58(7) yes . 3_555
Ru(1) Zr(1) C(5) 87.85(6) yes . .
Ru(1) Zr(1) C(5) 87.85(6) yes . 3_555
N(1) Zr(1) C(1) 122.58(5) yes . .
N(1) Zr(1) C(1) 122.58(5) yes . 3_555
N(1) Zr(1) C(2) 136.53(7) yes . .
N(1) Zr(1) C(2) 136.53(7) yes . 3_555
N(1) Zr(1) C(3) 108.49(9) yes . .
N(1) Zr(1) C(3) 108.49(9) yes . 3_555
N(1) Zr(1) C(4) 83.78(8) yes . .
N(1) Zr(1) C(4) 83.78(8) yes . 3_555
N(1) Zr(1) C(5) 90.38(7) yes . .
N(1) Zr(1) C(5) 90.38(7) yes . 3_555
C(1) Zr(1) C(1) 112.25(8) yes . 3_555
C(1) Zr(1) C(2) 32.42(8) yes . .
C(1) Zr(1) C(2) 99.08(8) yes . 3_555
C(1) Zr(1) C(3) 53.59(9) yes . .
C(1) Zr(1) C(3) 117.11(10) yes . 3_555
C(1) Zr(1) C(4) 53.55(9) yes . .
C(1) Zr(1) C(4) 148.17(10) yes . 3_555
C(1) Zr(1) C(5) 33.01(8) yes . .
C(1) Zr(1) C(5) 145.16(8) yes . 3_555
C(1) Zr(1) C(2) 99.08(8) yes 3_555 .
C(1) Zr(1) C(2) 32.42(8) yes 3_555 3_555
C(1) Zr(1) C(3) 117.11(10) yes 3_555 .
C(1) Zr(1) C(3) 53.59(9) yes 3_555 3_555
C(1) Zr(1) C(4) 148.17(10) yes 3_555 .
C(1) Zr(1) C(4) 53.55(9) yes 3_555 3_555
C(1) Zr(1) C(5) 145.16(8) yes 3_555 .
C(1) Zr(1) C(5) 33.01(8) yes 3_555 3_555
C(2) Zr(1) C(2) 74.22(9) yes . 3_555
C(2) Zr(1) C(3) 32.31(10) yes . .
C(2) Zr(1) C(3) 85.26(10) yes . 3_555
C(2) Zr(1) C(4) 52.75(10) yes . .
C(2) Zr(1) C(4) 116.36(10) yes . 3_555
C(2) Zr(1) C(5) 53.45(9) yes . .
C(2) Zr(1) C(5) 127.62(9) yes . 3_555
C(2) Zr(1) C(3) 85.26(10) yes 3_555 .
C(2) Zr(1) C(3) 32.31(10) yes 3_555 3_555
C(2) Zr(1) C(4) 116.36(10) yes 3_555 .
C(2) Zr(1) C(4) 52.75(10) yes 3_555 3_555
C(2) Zr(1) C(5) 127.62(9) yes 3_555 .
C(2) Zr(1) C(5) 53.45(9) yes 3_555 3_555
C(3) Zr(1) C(3) 78.38(11) yes . 3_555
C(3) Zr(1) C(4) 31.14(11) yes . .
C(3) Zr(1) C(4) 104.06(11) yes . 3_555
C(3) Zr(1) C(5) 52.61(11) yes . .
C(3) Zr(1) C(5) 130.96(11) yes . 3_555
C(3) Zr(1) C(4) 104.06(11) yes 3_555 .
C(3) Zr(1) C(4) 31.14(11) yes 3_555 3_555
C(3) Zr(1) C(5) 130.96(11) yes 3_555 .
C(3) Zr(1) C(5) 52.61(11) yes 3_555 3_555
C(4) Zr(1) C(4) 120.79(10) yes . 3_555
C(4) Zr(1) C(5) 31.76(10) yes . .
C(4) Zr(1) C(5) 152.55(10) yes . 3_555
C(4) Zr(1) C(5) 152.55(10) yes 3_555 .
C(4) Zr(1) C(5) 31.76(10) yes 3_555 3_555
C(5) Zr(1) C(5) 175.68(10) yes . 3_555
Ru(1) P(1) C(1) 110.18(8) yes . .
Ru(1) P(1) C(6) 125.03(10) yes . .
Ru(1) P(1) C(8) 118.47(8) yes . .
C(1) P(1) C(6) 101.46(12) yes . .
C(1) P(1) C(8) 98.21(12) yes . .
C(6) P(1) C(8) 99.22(13) yes . .
Zr(1) N(1) C(16) 126.52(15) yes . .
Zr(1) N(1) C(16) 126.52(15) yes . 3_555
C(16) N(1) C(16) 106.6(2) yes . 3_555
Zr(1) C(1) P(1) 98.36(10) yes . .
Zr(1) C(1) C(2) 74.74(15) yes . .
Zr(1) C(1) C(5) 73.66(14) yes . .
P(1) C(1) C(2) 127.3(2) yes . .
P(1) C(1) C(5) 121.8(2) yes . .
C(2) C(1) C(5) 106.4(2) yes . .
Zr(1) C(2) C(1) 72.84(14) yes . .
Zr(1) C(2) C(3) 75.46(19) yes . .
C(1) C(2) C(3) 108.2(2) yes . .
Zr(1) C(3) C(2) 72.23(18) yes . .
Zr(1) C(3) C(4) 74.7(2) yes . .
C(2) C(3) C(4) 108.2(3) yes . .
Zr(1) C(4) C(3) 74.1(2) yes . .
Zr(1) C(4) C(5) 71.38(16) yes . .
C(3) C(4) C(5) 108.4(2) yes . .
Zr(1) C(5) C(1) 73.33(13) yes . .
Zr(1) C(5) C(4) 76.86(16) yes . .
C(1) C(5) C(4) 108.8(2) yes . .
P(1) C(6) C(7) 110.5(2) yes . .
P(1) C(8) C(9) 116.07(18) yes . .
Ru(1) C(10) C(11) 71.25(13) yes . .
Ru(1) C(10) C(11) 71.25(13) yes . 3_555
Ru(1) C(10) C(13) 132.7(2) yes . .
C(11) C(10) C(11) 107.9(2) yes . 3_555
C(11) C(10) C(13) 125.47(13) yes . .
C(11) C(10) C(13) 125.47(13) yes 3_555 .
Ru(1) C(11) C(10) 72.66(13) yes . .
Ru(1) C(11) C(12) 71.35(11) yes . .
Ru(1) C(11) C(14) 134.55(15) yes . .
C(10) C(11) C(12) 107.83(19) yes . .
C(10) C(11) C(14) 123.0(2) yes . .
C(12) C(11) C(14) 127.1(2) yes . .
Ru(1) C(12) C(11) 71.89(12) yes . .
Ru(1) C(12) C(12) 72.13(12) yes . 3_555
Ru(1) C(12) C(15) 129.44(15) yes . .
C(11) C(12) C(12) 108.2(2) yes . 3_555
C(11) C(12) C(15) 125.1(2) yes . .
C(12) C(12) C(15) 125.9(2) yes 3_555 .
Zr(1) C(2) H(1) 125.5 no . .
C(1) C(2) H(1) 125.5 no . .
C(3) C(2) H(1) 125.5 no . .
Zr(1) C(3) H(2) 125.6 no . .
C(2) C(3) H(2) 125.6 no . .
C(4) C(3) H(2) 125.6 no . .
Zr(1) C(4) H(3) 125.6 no . .
C(3) C(4) H(3) 125.6 no . .
C(5) C(4) H(3) 125.6 no . .
Zr(1) C(5) H(4) 125.1 no . .
C(1) C(5) H(4) 125.1 no . .
C(4) C(5) H(4) 125.1 no . .
P(1) C(6) H(5) 109.2 no . .
P(1) C(6) H(6) 109.2 no . .
C(7) C(6) H(5) 109.2 no . .
C(7) C(6) H(6) 109.2 no . .
H(5) C(6) H(6) 109.5 no . .
C(6) C(7) H(7) 109.5 no . .
C(6) C(7) H(8) 109.5 no . .
C(6) C(7) H(9) 109.5 no . .
H(7) C(7) H(8) 109.5 no . .
H(7) C(7) H(9) 109.5 no . .
H(8) C(7) H(9) 109.5 no . .
P(1) C(8) H(10) 107.8 no . .
P(1) C(8) H(11) 107.8 no . .
C(9) C(8) H(10) 107.8 no . .
C(9) C(8) H(11) 107.8 no . .
H(10) C(8) H(11) 109.5 no . .
C(8) C(9) H(12) 109.5 no . .
C(8) C(9) H(13) 109.5 no . .
C(8) C(9) H(14) 109.5 no . .
H(12) C(9) H(13) 109.5 no . .
H(12) C(9) H(14) 109.5 no . .
H(13) C(9) H(14) 109.5 no . .
C(10) C(13) H(15) 109.5 no . .
C(10) C(13) H(15) 109.5 no . 3_555
C(10) C(13) H(16) 109.5 no . .
C(10) C(13) H(16) 109.5 no . 3_555
C(10) C(13) H(17) 109.5 no . .
C(10) C(13) H(17) 109.5 no . 3_555
H(15) C(13) H(15) 141.1 no . 3_555
H(15) C(13) H(16) 109.5 no . .
H(15) C(13) H(16) 56.5 no . 3_555
H(15) C(13) H(17) 109.5 no . .
H(15) C(13) H(17) 56.0 no . 3_555
H(15) C(13) H(16) 56.5 no 3_555 .
H(15) C(13) H(16) 109.5 no 3_555 3_555
H(15) C(13) H(17) 56.0 no 3_555 .
H(15) C(13) H(17) 109.5 no 3_555 3_555
H(16) C(13) H(16) 56.0 no . 3_555
H(16) C(13) H(17) 109.5 no . .
H(16) C(13) H(17) 141.1 no . 3_555
H(16) C(13) H(17) 141.1 no 3_555 .
H(16) C(13) H(17) 109.5 no 3_555 3_555
H(17) C(13) H(17) 56.5 no . 3_555
C(11) C(14) H(18) 109.5 no . .
C(11) C(14) H(19) 109.5 no . .
C(11) C(14) H(20) 109.5 no . .
H(18) C(14) H(19) 109.5 no . .
H(18) C(14) H(20) 109.5 no . .
H(19) C(14) H(20) 109.5 no . .
C(12) C(15) H(21) 109.5 no . .
C(12) C(15) H(22) 109.5 no . .
C(12) C(15) H(23) 109.5 no . .
H(21) C(15) H(22) 109.5 no . .
H(21) C(15) H(23) 109.5 no . .
H(22) C(15) H(23) 109.5 no . .
N(1) C(16) H(24) 109.5 no . .
N(1) C(16) H(25) 109.5 no . .
N(1) C(16) H(26) 109.5 no . .
H(24) C(16) H(25) 109.5 no . .
H(24) C(16) H(26) 109.5 no . .
H(25) C(16) H(26) 109.5 no . .

loop_
_geom_bond_atom_site_label_1
_geom_bond_atom_site_label_2
_geom_bond_distance
_geom_bond_publ_flag
_geom_bond_site_symmetry_2
Ru(1) Zr(1) 3.0083(3) yes .
Ru(1) P(1) 2.2479(5) yes .
Ru(1) P(1) 2.2479(5) yes 3_555
Ru(1) C(10) 2.303(2) yes .
Ru(1) C(11) 2.284(2) yes .
Ru(1) C(11) 2.284(2) yes 3_555
Ru(1) C(12) 2.277(2) yes .
Ru(1) C(12) 2.277(2) yes 3_555
Zr(1) N(1) 2.102(2) yes .
Zr(1) C(1) 2.494(2) yes .
Zr(1) C(1) 2.494(2) yes 3_555
Zr(1) C(2) 2.518(2) yes .
Zr(1) C(2) 2.518(2) yes 3_555
Zr(1) C(3) 2.559(3) yes .
Zr(1) C(3) 2.559(3) yes 3_555
Zr(1) C(4) 2.567(3) yes .
Zr(1) C(4) 2.567(3) yes 3_555
Zr(1) C(5) 2.498(2) yes .
Zr(1) C(5) 2.498(2) yes 3_555
P(1) C(1) 1.807(2) yes .
P(1) C(6) 1.845(2) yes .
P(1) C(8) 1.852(2) yes .
N(1) C(16) 1.460(3) yes .
N(1) C(16) 1.460(3) yes 3_555
C(1) C(2) 1.399(3) yes .
C(1) C(5) 1.418(3) yes .
C(2) C(3) 1.413(4) yes .
C(3) C(4) 1.376(5) yes .
C(4) C(5) 1.387(4) yes .
C(6) C(7) 1.526(4) yes .
C(8) C(9) 1.525(3) yes .
C(10) C(11) 1.421(2) yes .
C(10) C(11) 1.421(2) yes 3_555
C(10) C(13) 1.489(4) yes .
C(11) C(12) 1.438(3) yes .
C(11) C(14) 1.506(3) yes .
C(12) C(12) 1.398(3) yes 3_555
C(12) C(15) 1.511(3) yes .
C(2) H(1) 0.950 no .
C(3) H(2) 0.950 no .
C(4) H(3) 0.950 no .
C(5) H(4) 0.950 no .
C(6) H(5) 0.950 no .
C(6) H(6) 0.950 no .
C(7) H(7) 0.950 no .
C(7) H(8) 0.950 no .
C(7) H(9) 0.950 no .
C(8) H(10) 0.950 no .
C(8) H(11) 0.950 no .
C(9) H(12) 0.950 no .
C(9) H(13) 0.950 no .
C(9) H(14) 0.950 no .
C(13) H(15) 0.950 no .
C(13) H(15) 0.950 no 3_555
C(13) H(16) 0.950 no .
C(13) H(16) 0.950 no 3_555
C(13) H(17) 0.950 no .
C(13) H(17) 0.950 no 3_555
C(14) H(18) 0.950 no .
C(14) H(19) 0.950 no .
C(14) H(20) 0.950 no .
C(15) H(21) 0.950 no .
C(15) H(22) 0.950 no .
C(15) H(23) 0.950 no .
C(16) H(24) 0.950 no .
C(16) H(25) 0.950 no .
C(16) H(26) 0.950 no .

loop_
_geom_contact_atom_site_label_1
_geom_contact_atom_site_label_2
_geom_contact_distance
_geom_contact_site_symmetry_2
C(2) H(19) 3.503 8_456
C(2) H(22) 3.303 8_456
C(3) H(14) 3.352 5_556
C(3) H(22) 3.030 8_456
C(4) H(14) 3.356 5_556
C(4) H(18) 3.557 4_554
C(5) H(22) 3.138 4_554
C(6) H(12) 3.258 5_557
C(6) H(16) 3.419 6_456
C(6) H(19) 3.441 8_456
C(7) H(3) 3.567 1_556
C(7) H(6) 3.568 5_557
C(7) H(12) 3.143 5_557
C(7) H(14) 3.446 5_557
C(7) H(25) 3.522 1_556
C(7) H(26) 3.567 1_556
C(8) H(24) 3.193 4_555
C(9) H(2) 3.356 5_556
C(9) H(7) 3.569 5_557
C(9) H(8) 3.142 5_557
C(9) H(15) 3.131 4_555
C(9) H(16) 3.409 2_545
C(9) H(24) 3.202 4_555
C(11) H(1) 3.163 8_556
C(12) H(1) 3.288 8_556
C(13) H(5) 3.586 6_556
C(13) H(5) 3.586 8_556
C(13) H(12) 3.513 2_554
C(13) H(12) 3.513 4_554
C(13) H(13) 3.546 2_554
C(13) H(13) 3.546 4_554
C(14) H(1) 3.230 8_556
C(14) H(3) 3.561 4_555
C(14) H(7) 3.297 4_554
C(14) H(26) 3.327 4_555
C(15) H(1) 3.596 8_556
C(15) H(2) 3.144 8_556
C(15) H(4) 3.110 4_555
C(15) H(25) 3.171 1_556
C(16) H(9) 3.469 1_554
C(16) H(10) 3.459 4_554
C(16) H(13) 3.365 4_554
C(16) H(18) 3.223 4_554
C(16) H(21) 3.282 1_554
H(1) C(11) 3.163 8_456
H(1) C(12) 3.288 8_456
H(1) C(14) 3.230 8_456
H(1) C(15) 3.596 8_456
H(1) H(18) 3.327 8_456
H(1) H(19) 2.749 8_456
H(1) H(22) 3.006 8_456
H(2) C(9) 3.356 5_556
H(2) C(15) 3.144 8_456
H(2) H(4) 3.589 5_556
H(2) H(13) 2.979 5_556
H(2) H(14) 2.853 5_556
H(2) H(21) 3.097 8_456
H(2) H(22) 2.457 8_456
H(3) C(7) 3.567 1_554
H(3) C(14) 3.561 4_554
H(3) H(7) 3.237 1_554
H(3) H(8) 3.160 1_554
H(3) H(14) 2.863 5_556
H(3) H(18) 2.905 4_554
H(3) H(19) 3.347 4_554
H(4) C(15) 3.110 4_554
H(4) H(2) 3.589 5_556
H(4) H(18) 3.212 4_554
H(4) H(21) 3.584 4_554
H(4) H(22) 2.440 4_554
H(4) H(23) 2.967 4_554
H(5) C(13) 3.586 6_456
H(5) H(12) 3.298 5_557
H(5) H(15) 3.420 8_456
H(5) H(16) 2.699 6_456
H(5) H(16) 3.013 8_456
H(5) H(19) 3.188 8_456
H(6) C(7) 3.568 5_557
H(6) H(6) 3.316 5_557
H(6) H(7) 2.845 5_557
H(6) H(12) 2.840 5_557
H(6) H(16) 3.404 6_456
H(6) H(19) 2.818 8_456
H(7) C(9) 3.569 5_557
H(7) C(14) 3.297 4_555
H(7) H(3) 3.237 1_556
H(7) H(6) 2.845 5_557
H(7) H(12) 3.085 5_557
H(7) H(14) 3.162 5_557
H(7) H(18) 3.404 4_555
H(7) H(19) 2.734 4_555
H(7) H(20) 3.251 4_555
H(7) H(26) 3.374 1_556
H(8) C(9) 3.142 5_557
H(8) H(3) 3.160 1_556
H(8) H(12) 2.702 5_557
H(8) H(13) 3.330 5_557
H(8) H(14) 2.907 5_557
H(8) H(16) 3.498 6_456
H(8) H(26) 3.478 1_556
H(9) C(16) 3.469 1_556
H(9) H(25) 2.847 1_556
H(9) H(26) 3.267 1_556
H(10) C(16) 3.459 4_555
H(10) H(21) 3.526 4_554
H(10) H(22) 3.405 4_554
H(10) H(23) 3.503 4_554
H(10) H(24) 2.941 4_555
H(10) H(25) 3.457 4_555
H(10) H(26) 3.443 4_555
H(11) H(15) 3.444 4_555
H(11) H(19) 3.547 4_555
H(11) H(20) 3.071 4_555
H(11) H(24) 2.937 4_555
H(12) C(6) 3.258 5_557
H(12) C(7) 3.143 5_557
H(12) C(13) 3.513 2_545
H(12) H(5) 3.298 5_557
H(12) H(6) 2.840 5_557
H(12) H(7) 3.085 5_557
H(12) H(8) 2.702 5_557
H(12) H(15) 2.663 4_555
H(12) H(16) 2.820 2_545
H(12) H(16) 3.590 4_555
H(12) H(17) 3.342 2_545
H(12) H(19) 3.071 4_555
H(12) H(20) 3.517 4_555
H(12) H(24) 3.405 4_555
H(13) C(13) 3.546 2_545
H(13) C(16) 3.365 4_555
H(13) H(2) 2.979 5_556
H(13) H(8) 3.330 5_557
H(13) H(15) 2.811 4_555
H(13) H(16) 3.126 2_545
H(13) H(17) 3.130 2_545
H(13) H(21) 3.162 4_554
H(13) H(22) 3.383 4_554
H(13) H(24) 2.620 4_555
H(13) H(25) 3.283 4_555
H(14) C(3) 3.352 5_556
H(14) C(4) 3.356 5_556
H(14) C(7) 3.446 5_557
H(14) H(2) 2.853 5_556
H(14) H(3) 2.863 5_556
H(14) H(7) 3.162 5_557
H(14) H(8) 2.907 5_557
H(15) C(9) 3.131 4_554
H(15) H(5) 3.420 8_556
H(15) H(11) 3.444 4_554
H(15) H(12) 2.663 4_554
H(15) H(13) 2.811 4_554
H(16) C(6) 3.419 6_556
H(16) C(9) 3.409 2_554
H(16) H(5) 2.699 6_556
H(16) H(5) 3.013 8_556
H(16) H(6) 3.404 6_556
H(16) H(8) 3.498 6_556
H(16) H(12) 2.820 2_554
H(16) H(12) 3.590 4_554
H(16) H(13) 3.126 2_554
H(17) H(12) 3.342 2_554
H(17) H(13) 3.130 2_554
H(18) C(4) 3.557 4_555
H(18) C(16) 3.223 4_555
H(18) H(1) 3.327 8_556
H(18) H(3) 2.905 4_555
H(18) H(4) 3.212 4_555
H(18) H(7) 3.404 4_554
H(18) H(24) 3.216 4_555
H(18) H(25) 3.469 4_555
H(18) H(26) 2.543 4_555
H(19) C(2) 3.503 8_556
H(19) C(6) 3.441 8_556
H(19) H(1) 2.749 8_556
H(19) H(3) 3.347 4_555
H(19) H(5) 3.188 8_556
H(19) H(6) 2.818 8_556
H(19) H(7) 2.734 4_554
H(19) H(11) 3.547 4_554
H(19) H(12) 3.071 4_554
H(19) H(26) 3.541 4_555
H(20) H(7) 3.251 4_554
H(20) H(11) 3.071 4_554
H(20) H(12) 3.517 4_554
H(20) H(23) 3.090 4_554
H(20) H(26) 3.487 4_555
H(21) C(16) 3.282 1_556
H(21) H(2) 3.097 8_556
H(21) H(4) 3.584 4_555
H(21) H(10) 3.526 4_555
H(21) H(13) 3.162 4_555
H(21) H(24) 3.412 1_556
H(21) H(25) 2.418 1_556
H(21) H(25) 3.124 3_556
H(22) C(2) 3.303 8_556
H(22) C(3) 3.030 8_556
H(22) C(5) 3.138 4_555
H(22) H(1) 3.006 8_556
H(22) H(2) 2.457 8_556
H(22) H(4) 2.440 4_555
H(22) H(10) 3.405 4_555
H(22) H(13) 3.383 4_555
H(23) H(4) 2.967 4_555
H(23) H(10) 3.503 4_555
H(23) H(20) 3.090 4_555
H(23) H(25) 3.108 1_556
H(24) C(8) 3.193 4_554
H(24) C(9) 3.202 4_554
H(24) H(10) 2.941 4_554
H(24) H(11) 2.937 4_554
H(24) H(12) 3.405 4_554
H(24) H(13) 2.620 4_554
H(24) H(18) 3.216 4_554
H(24) H(21) 3.412 1_554
H(25) C(7) 3.522 1_554
H(25) C(15) 3.171 1_554
H(25) H(9) 2.847 1_554
H(25) H(10) 3.457 4_554
H(25) H(13) 3.283 4_554
H(25) H(18) 3.469 4_554
H(25) H(21) 2.418 1_554
H(25) H(21) 3.124 3_554
H(25) H(23) 3.108 1_554
H(26) C(7) 3.567 1_554
H(26) C(14) 3.327 4_554
H(26) H(7) 3.374 1_554
H(26) H(8) 3.478 1_554
H(26) H(9) 3.267 1_554
H(26) H(10) 3.443 4_554
H(26) H(18) 2.543 4_554
H(26) H(19) 3.541 4_554
H(26) H(20) 3.487 4_554

loop_
_geom_torsion_atom_site_label_1
_geom_torsion_atom_site_label_2
_geom_torsion_atom_site_label_3
_geom_torsion_atom_site_label_4
_geom_torsion
_geom_torsion_site_symmetry_1
_geom_torsion_site_symmetry_3
_geom_torsion_site_symmetry_4
Zr(1) Ru(1) P(1) C(1) 10.53(8) . . .
Zr(1) Ru(1) P(1) C(6) -110.54(11) . . .
Zr(1) Ru(1) P(1) C(8) 122.40(12) . . .
P(1) Ru(1) Zr(1) N(1) -127.678(15) . . .
P(1) Ru(1) Zr(1) C(1) -7.43(6) . . .
P(1) Ru(1) Zr(1) C(2) 14.81(6) . . .
P(1) Ru(1) Zr(1) C(3) -0.08(10) . . .
P(1) Ru(1) Zr(1) C(4) -36.51(9) . . .
P(1) Ru(1) Zr(1) C(5) -37.85(7) . . .
P(1) Ru(1) Zr(1) C(1) 112.08(6) . . 3_555
P(1) Ru(1) Zr(1) C(2) 89.84(6) . . 3_555
P(1) Ru(1) Zr(1) C(3) 104.72(10) . . 3_555
P(1) Ru(1) Zr(1) C(4) 141.15(9) . . 3_555
P(1) Ru(1) Zr(1) C(5) 142.50(7) . . 3_555
Zr(1) Ru(1) P(1) C(1) -10.53(8) . 3_555 3_555
Zr(1) Ru(1) P(1) C(6) 110.54(11) . 3_555 3_555
Zr(1) Ru(1) P(1) C(8) -122.40(12) . 3_555 3_555
P(1) Ru(1) Zr(1) N(1) 127.678(15) 3_555 . .
P(1) Ru(1) Zr(1) C(1) -112.08(6) 3_555 . .
P(1) Ru(1) Zr(1) C(2) -89.84(6) 3_555 . .
P(1) Ru(1) Zr(1) C(3) -104.72(10) 3_555 . .
P(1) Ru(1) Zr(1) C(4) -141.15(9) 3_555 . .
P(1) Ru(1) Zr(1) C(5) -142.50(7) 3_555 . .
P(1) Ru(1) Zr(1) C(1) 7.43(6) 3_555 . 3_555
P(1) Ru(1) Zr(1) C(2) -14.81(6) 3_555 . 3_555
P(1) Ru(1) Zr(1) C(3) 0.08(10) 3_555 . 3_555
P(1) Ru(1) Zr(1) C(4) 36.51(9) 3_555 . 3_555
P(1) Ru(1) Zr(1) C(5) 37.85(7) 3_555 . 3_555
Zr(1) Ru(1) C(10) C(11) -121.38(12) . . .
Zr(1) Ru(1) C(10) C(11) 121.38(12) . . 3_555
C(10) Ru(1) Zr(1) C(1) 120.25(6) . . .
C(10) Ru(1) Zr(1) C(2) 142.49(6) . . .
C(10) Ru(1) Zr(1) C(3) 127.60(10) . . .
C(10) Ru(1) Zr(1) C(4) 91.17(9) . . .
C(10) Ru(1) Zr(1) C(5) 89.83(7) . . .
C(10) Ru(1) Zr(1) C(1) -120.25(6) . . 3_555
C(10) Ru(1) Zr(1) C(2) -142.49(6) . . 3_555
C(10) Ru(1) Zr(1) C(3) -127.60(10) . . 3_555
C(10) Ru(1) Zr(1) C(4) -91.17(9) . . 3_555
C(10) Ru(1) Zr(1) C(5) -89.83(7) . . 3_555
Zr(1) Ru(1) C(11) C(10) 69.08(14) . . .
Zr(1) Ru(1) C(11) C(12) -174.56(10) . . .
Zr(1) Ru(1) C(11) C(14) -50.5(2) . . .
C(11) Ru(1) Zr(1) N(1) -33.86(5) . . .
C(11) Ru(1) Zr(1) C(1) 86.38(8) . . .
C(11) Ru(1) Zr(1) C(2) 108.62(8) . . .
C(11) Ru(1) Zr(1) C(3) 93.74(12) . . .
C(11) Ru(1) Zr(1) C(4) 57.31(11) . . .
C(11) Ru(1) Zr(1) C(5) 55.96(9) . . .
C(11) Ru(1) Zr(1) C(1) -154.11(8) . . 3_555
C(11) Ru(1) Zr(1) C(2) -176.35(8) . . 3_555
C(11) Ru(1) Zr(1) C(3) -161.46(12) . . 3_555
C(11) Ru(1) Zr(1) C(4) -125.03(11) . . 3_555
C(11) Ru(1) Zr(1) C(5) -123.69(9) . . 3_555
Zr(1) Ru(1) C(11) C(12) 174.56(10) . 3_555 3_555
Zr(1) Ru(1) C(11) C(14) 50.5(2) . 3_555 3_555
Zr(1) Ru(1) C(11) C(10) -69.08(14) . 3_555 .
C(11) Ru(1) Zr(1) N(1) 33.86(5) 3_555 . .
C(11) Ru(1) Zr(1) C(1) 154.11(8) 3_555 . .
C(11) Ru(1) Zr(1) C(2) 176.35(8) 3_555 . .
C(11) Ru(1) Zr(1) C(3) 161.46(12) 3_555 . .
C(11) Ru(1) Zr(1) C(4) 125.03(11) 3_555 . .
C(11) Ru(1) Zr(1) C(5) 123.69(9) 3_555 . .
C(11) Ru(1) Zr(1) C(1) -86.38(8) 3_555 . 3_555
C(11) Ru(1) Zr(1) C(2) -108.62(8) 3_555 . 3_555
C(11) Ru(1) Zr(1) C(3) -93.74(12) 3_555 . 3_555
C(11) Ru(1) Zr(1) C(4) -57.31(11) 3_555 . 3_555
C(11) Ru(1) Zr(1) C(5) -55.96(9) 3_555 . 3_555
Zr(1) Ru(1) C(12) C(11) 10.5(2) . . .
Zr(1) Ru(1) C(12) C(15) -110.5(2) . . .
Zr(1) Ru(1) C(12) C(12) 127.30(13) . . 3_555
C(12) Ru(1) Zr(1) N(1) -40.79(12) . . .
C(12) Ru(1) Zr(1) C(1) 79.45(13) . . .
C(12) Ru(1) Zr(1) C(2) 101.69(14) . . .
C(12) Ru(1) Zr(1) C(3) 86.81(16) . . .
C(12) Ru(1) Zr(1) C(4) 50.38(15) . . .
C(12) Ru(1) Zr(1) C(5) 49.03(14) . . .
C(12) Ru(1) Zr(1) C(1) -161.04(13) . . 3_555
C(12) Ru(1) Zr(1) C(2) 176.72(13) . . 3_555
C(12) Ru(1) Zr(1) C(3) -168.39(16) . . 3_555
C(12) Ru(1) Zr(1) C(4) -131.96(15) . . 3_555
C(12) Ru(1) Zr(1) C(5) -130.62(14) . . 3_555
Zr(1) Ru(1) C(12) C(11) -10.5(2) . 3_555 3_555
Zr(1) Ru(1) C(12) C(15) 110.5(2) . 3_555 3_555
Zr(1) Ru(1) C(12) C(12) -127.30(13) . 3_555 .
C(12) Ru(1) Zr(1) N(1) 40.79(12) 3_555 . .
C(12) Ru(1) Zr(1) C(1) 161.04(13) 3_555 . .
C(12) Ru(1) Zr(1) C(2) -176.72(13) 3_555 . .
C(12) Ru(1) Zr(1) C(3) 168.39(16) 3_555 . .
C(12) Ru(1) Zr(1) C(4) 131.96(15) 3_555 . .
C(12) Ru(1) Zr(1) C(5) 130.62(14) 3_555 . .
C(12) Ru(1) Zr(1) C(1) -79.45(13) 3_555 . 3_555
C(12) Ru(1) Zr(1) C(2) -101.69(14) 3_555 . 3_555
C(12) Ru(1) Zr(1) C(3) -86.81(16) 3_555 . 3_555
C(12) Ru(1) Zr(1) C(4) -50.38(15) 3_555 . 3_555
C(12) Ru(1) Zr(1) C(5) -49.03(14) 3_555 . 3_555
P(1) Ru(1) P(1) C(1) -82.96(8) . 3_555 3_555
P(1) Ru(1) P(1) C(6) 38.12(11) . 3_555 3_555
P(1) Ru(1) P(1) C(8) 165.18(12) . 3_555 3_555
P(1) Ru(1) P(1) C(1) 82.96(8) 3_555 . .
P(1) Ru(1) P(1) C(6) -38.12(11) 3_555 . .
P(1) Ru(1) P(1) C(8) -165.18(12) 3_555 . .
P(1) Ru(1) C(10) C(11) -42.27(17) . . .
P(1) Ru(1) C(10) C(13) 79.11(6) . . .
P(1) Ru(1) C(10) C(11) -159.51(10) . . 3_555
C(10) Ru(1) P(1) C(1) -79.90(13) . . .
C(10) Ru(1) P(1) C(6) 159.02(14) . . .
C(10) Ru(1) P(1) C(8) 31.96(15) . . .
P(1) Ru(1) C(11) C(10) 147.80(13) . . .
P(1) Ru(1) C(11) C(12) -95.84(12) . . .
P(1) Ru(1) C(11) C(14) 28.2(2) . . .
C(11) Ru(1) P(1) C(1) -103.58(10) . . .
C(11) Ru(1) P(1) C(6) 135.35(12) . . .
C(11) Ru(1) P(1) C(8) 8.29(13) . . .
P(1) Ru(1) C(11) C(12) -65.7(2) . 3_555 3_555
P(1) Ru(1) C(11) C(14) 170.25(17) . 3_555 3_555
P(1) Ru(1) C(11) C(10) 50.7(2) . 3_555 .
C(11) Ru(1) P(1) C(1) -115.56(18) 3_555 . .
C(11) Ru(1) P(1) C(6) 123.4(2) 3_555 . .
C(11) Ru(1) P(1) C(8) -3.7(2) 3_555 . .
P(1) Ru(1) C(12) C(11) 91.02(11) . . .
P(1) Ru(1) C(12) C(15) -30.0(2) . . .
P(1) Ru(1) C(12) C(12) -152.16(12) . . 3_555
C(12) Ru(1) P(1) C(1) -140.92(10) . . .
C(12) Ru(1) P(1) C(6) 98.01(13) . . .
C(12) Ru(1) P(1) C(8) -29.06(13) . . .
P(1) Ru(1) C(12) C(11) 154.53(9) . 3_555 3_555
P(1) Ru(1) C(12) C(15) -84.5(2) . 3_555 3_555
P(1) Ru(1) C(12) C(12) 37.71(15) . 3_555 .
C(12) Ru(1) P(1) C(1) -162.27(11) 3_555 . .
C(12) Ru(1) P(1) C(6) 76.65(14) 3_555 . .
C(12) Ru(1) P(1) C(8) -50.41(14) 3_555 . .
P(1) Ru(1) C(10) C(11) 159.51(10) 3_555 . .
P(1) Ru(1) C(10) C(13) -79.11(6) 3_555 . .
P(1) Ru(1) C(10) C(11) 42.27(17) 3_555 . 3_555
C(10) Ru(1) P(1) C(1) 79.90(13) . 3_555 3_555
C(10) Ru(1) P(1) C(6) -159.02(14) . 3_555 3_555
C(10) Ru(1) P(1) C(8) -31.96(15) . 3_555 3_555
P(1) Ru(1) C(11) C(10) -50.7(2) 3_555 . .
P(1) Ru(1) C(11) C(12) 65.7(2) 3_555 . .
P(1) Ru(1) C(11) C(14) -170.25(17) 3_555 . .
C(11) Ru(1) P(1) C(1) 115.56(18) . 3_555 3_555
C(11) Ru(1) P(1) C(6) -123.4(2) . 3_555 3_555
C(11) Ru(1) P(1) C(8) 3.7(2) . 3_555 3_555
P(1) Ru(1) C(11) C(12) 95.84(12) 3_555 3_555 3_555
P(1) Ru(1) C(11) C(14) -28.2(2) 3_555 3_555 3_555
P(1) Ru(1) C(11) C(10) -147.80(13) 3_555 3_555 .
C(11) Ru(1) P(1) C(1) 103.58(10) 3_555 3_555 3_555
C(11) Ru(1) P(1) C(6) -135.35(12) 3_555 3_555 3_555
C(11) Ru(1) P(1) C(8) -8.29(13) 3_555 3_555 3_555
P(1) Ru(1) C(12) C(11) -154.53(9) 3_555 . .
P(1) Ru(1) C(12) C(15) 84.5(2) 3_555 . .
P(1) Ru(1) C(12) C(12) -37.71(15) 3_555 . 3_555
C(12) Ru(1) P(1) C(1) 162.27(11) . 3_555 3_555
C(12) Ru(1) P(1) C(6) -76.65(14) . 3_555 3_555
C(12) Ru(1) P(1) C(8) 50.41(14) . 3_555 3_555
P(1) Ru(1) C(12) C(11) -91.02(11) 3_555 3_555 3_555
P(1) Ru(1) C(12) C(15) 30.0(2) 3_555 3_555 3_555
P(1) Ru(1) C(12) C(12) 152.16(12) 3_555 3_555 .
C(12) Ru(1) P(1) C(1) 140.92(10) 3_555 3_555 3_555
C(12) Ru(1) P(1) C(6) -98.01(13) 3_555 3_555 3_555
C(12) Ru(1) P(1) C(8) 29.06(13) 3_555 3_555 3_555
C(10) Ru(1) C(11) C(12) 116.36(19) . . .
C(10) Ru(1) C(11) C(14) -119.6(3) . . .
C(11) Ru(1) C(10) C(13) 121.38(12) . . .
C(11) Ru(1) C(10) C(11) -117.2(2) . . 3_555
C(10) Ru(1) C(11) C(12) -116.36(19) . 3_555 3_555
C(10) Ru(1) C(11) C(14) 119.6(3) . 3_555 3_555
C(11) Ru(1) C(10) C(11) 117.2(2) 3_555 . .
C(11) Ru(1) C(10) C(13) -121.38(12) 3_555 . .
C(10) Ru(1) C(12) C(11) -37.29(10) . . .
C(10) Ru(1) C(12) C(15) -158.3(2) . . .
C(10) Ru(1) C(12) C(12) 79.53(13) . . 3_555
C(12) Ru(1) C(10) C(11) 37.99(13) . . .
C(12) Ru(1) C(10) C(13) 159.37(7) . . .
C(12) Ru(1) C(10) C(11) -79.25(15) . . 3_555
C(10) Ru(1) C(12) C(11) 37.29(10) . 3_555 3_555
C(10) Ru(1) C(12) C(15) 158.3(2) . 3_555 3_555
C(10) Ru(1) C(12) C(12) -79.53(13) . 3_555 .
C(12) Ru(1) C(10) C(11) 79.25(15) 3_555 . .
C(12) Ru(1) C(10) C(13) -159.37(7) 3_555 . .
C(12) Ru(1) C(10) C(11) -37.99(13) 3_555 . 3_555
C(11) Ru(1) C(11) C(12) -79.31(13) . 3_555 3_555
C(11) Ru(1) C(11) C(14) 156.6(2) . 3_555 3_555
C(11) Ru(1) C(11) C(10) 37.04(13) . 3_555 .
C(11) Ru(1) C(11) C(10) -37.04(13) 3_555 . .
C(11) Ru(1) C(11) C(12) 79.31(13) 3_555 . .
C(11) Ru(1) C(11) C(14) -156.6(2) 3_555 . .
C(11) Ru(1) C(12) C(15) -121.0(2) . . .
C(11) Ru(1) C(12) C(12) 116.82(18) . . 3_555
C(12) Ru(1) C(11) C(10) -116.36(19) . . .
C(12) Ru(1) C(11) C(14) 124.1(2) . . .
C(11) Ru(1) C(12) C(11) 78.96(13) . 3_555 3_555
C(11) Ru(1) C(12) C(15) -160.1(2) . 3_555 3_555
C(11) Ru(1) C(12) C(12) -37.86(13) . 3_555 .
C(12) Ru(1) C(11) C(10) -79.55(14) 3_555 . .
C(12) Ru(1) C(11) C(12) 36.80(12) 3_555 . .
C(12) Ru(1) C(11) C(14) 160.9(2) 3_555 . .
C(11) Ru(1) C(12) C(11) -78.96(13) 3_555 . .
C(11) Ru(1) C(12) C(15) 160.1(2) 3_555 . .
C(11) Ru(1) C(12) C(12) 37.86(13) 3_555 . 3_555
C(12) Ru(1) C(11) C(12) -36.80(12) . 3_555 3_555
C(12) Ru(1) C(11) C(14) -160.9(2) . 3_555 3_555
C(12) Ru(1) C(11) C(10) 79.55(14) . 3_555 .
C(11) Ru(1) C(12) C(15) 121.0(2) 3_555 3_555 3_555
C(11) Ru(1) C(12) C(12) -116.82(18) 3_555 3_555 .
C(12) Ru(1) C(11) C(14) -124.1(2) 3_555 3_555 3_555
C(12) Ru(1) C(11) C(10) 116.36(19) 3_555 3_555 .
C(12) Ru(1) C(12) C(11) 116.82(18) . 3_555 3_555
C(12) Ru(1) C(12) C(15) -122.2(2) . 3_555 3_555
C(12) Ru(1) C(12) C(11) -116.82(18) 3_555 . .
C(12) Ru(1) C(12) C(15) 122.2(2) 3_555 . .
Ru(1) Zr(1) N(1) C(16) 94.1(2) . . .
Ru(1) Zr(1) N(1) C(16) -94.1(2) . . 3_555
Ru(1) Zr(1) C(1) P(1) 9.07(7) . . .
Ru(1) Zr(1) C(1) C(2) 135.62(16) . . .
Ru(1) Zr(1) C(1) C(5) -111.76(16) . . .
Ru(1) Zr(1) C(1) P(1) -9.07(7) . 3_555 3_555
Ru(1) Zr(1) C(1) C(2) -135.62(16) . 3_555 3_555
Ru(1) Zr(1) C(1) C(5) 111.76(16) . 3_555 3_555
Ru(1) Zr(1) C(2) C(1) -42.73(15) . . .
Ru(1) Zr(1) C(2) C(3) -157.46(18) . . .
Ru(1) Zr(1) C(2) C(1) 42.73(15) . 3_555 3_555
Ru(1) Zr(1) C(2) C(3) 157.46(18) . 3_555 3_555
Ru(1) Zr(1) C(3) C(2) 28.4(2) . . .
Ru(1) Zr(1) C(3) C(4) -86.85(19) . . .
Ru(1) Zr(1) C(3) C(2) -28.4(2) . 3_555 3_555
Ru(1) Zr(1) C(3) C(4) 86.85(19) . 3_555 3_555
Ru(1) Zr(1) C(4) C(3) 113.70(18) . . .
Ru(1) Zr(1) C(4) C(5) -2.6(2) . . .
Ru(1) Zr(1) C(4) C(3) -113.70(18) . 3_555 3_555
Ru(1) Zr(1) C(4) C(5) 2.6(2) . 3_555 3_555
Ru(1) Zr(1) C(5) C(1) 63.29(15) . . .
Ru(1) Zr(1) C(5) C(4) 177.78(19) . . .
Ru(1) Zr(1) C(5) C(1) -63.29(15) . 3_555 3_555
Ru(1) Zr(1) C(5) C(4) -177.78(19) . 3_555 3_555
N(1) Zr(1) C(1) P(1) 106.57(12) . . .
N(1) Zr(1) C(1) C(2) -126.88(17) . . .
N(1) Zr(1) C(1) C(5) -14.3(2) . . .
C(1) Zr(1) N(1) C(16) 14.0(2) . . .
C(1) Zr(1) N(1) C(16) -174.3(2) . . 3_555
N(1) Zr(1) C(1) P(1) -106.57(12) . 3_555 3_555
N(1) Zr(1) C(1) C(2) 126.88(17) . 3_555 3_555
N(1) Zr(1) C(1) C(5) 14.3(2) . 3_555 3_555
C(1) Zr(1) N(1) C(16) 174.3(2) 3_555 . .
C(1) Zr(1) N(1) C(16) -14.0(2) 3_555 . 3_555
N(1) Zr(1) C(2) C(1) 78.41(19) . . .
N(1) Zr(1) C(2) C(3) -36.3(2) . . .
C(2) Zr(1) N(1) C(16) -24.6(3) . . .
C(2) Zr(1) N(1) C(16) 147.1(2) . . 3_555
N(1) Zr(1) C(2) C(1) -78.41(19) . 3_555 3_555
N(1) Zr(1) C(2) C(3) 36.3(2) . 3_555 3_555
C(2) Zr(1) N(1) C(16) -147.1(2) 3_555 . .
C(2) Zr(1) N(1) C(16) 24.6(3) 3_555 . 3_555
N(1) Zr(1) C(3) C(2) 154.55(17) . . .
N(1) Zr(1) C(3) C(4) 39.3(2) . . .
C(3) Zr(1) N(1) C(16) -44.1(2) . . .
C(3) Zr(1) N(1) C(16) 127.6(2) . . 3_555
N(1) Zr(1) C(3) C(2) -154.55(17) . 3_555 3_555
N(1) Zr(1) C(3) C(4) -39.3(2) . 3_555 3_555
C(3) Zr(1) N(1) C(16) -127.6(2) 3_555 . .
C(3) Zr(1) N(1) C(16) 44.1(2) 3_555 . 3_555
N(1) Zr(1) C(4) C(3) -142.9(2) . . .
N(1) Zr(1) C(4) C(5) 100.9(2) . . .
C(4) Zr(1) N(1) C(16) -24.9(2) . . .
C(4) Zr(1) N(1) C(16) 146.9(2) . . 3_555
N(1) Zr(1) C(4) C(3) 142.9(2) . 3_555 3_555
N(1) Zr(1) C(4) C(5) -100.9(2) . 3_555 3_555
C(4) Zr(1) N(1) C(16) -146.9(2) 3_555 . .
C(4) Zr(1) N(1) C(16) 24.9(2) 3_555 . 3_555
N(1) Zr(1) C(5) C(1) 168.02(17) . . .
N(1) Zr(1) C(5) C(4) -77.5(2) . . .
C(5) Zr(1) N(1) C(16) 6.3(2) . . .
C(5) Zr(1) N(1) C(16) 178.0(2) . . 3_555
N(1) Zr(1) C(5) C(1) -168.02(17) . 3_555 3_555
N(1) Zr(1) C(5) C(4) 77.5(2) . 3_555 3_555
C(5) Zr(1) N(1) C(16) -178.0(2) 3_555 . .
C(5) Zr(1) N(1) C(16) -6.3(2) 3_555 . 3_555
C(1) Zr(1) C(1) P(1) 55.58(12) . 3_555 3_555
C(1) Zr(1) C(1) C(2) -70.96(17) . 3_555 3_555
C(1) Zr(1) C(1) C(5) 176.41(16) . 3_555 3_555
C(1) Zr(1) C(1) P(1) -55.58(12) 3_555 . .
C(1) Zr(1) C(1) C(2) 70.96(17) 3_555 . .
C(1) Zr(1) C(1) C(5) -176.41(16) 3_555 . .
C(1) Zr(1) C(2) C(3) -114.7(2) . . .
C(2) Zr(1) C(1) P(1) -126.5(2) . . .
C(2) Zr(1) C(1) C(5) 112.6(2) . . .
C(1) Zr(1) C(2) C(1) 117.62(15) . 3_555 3_555
C(1) Zr(1) C(2) C(3) -127.64(19) . 3_555 3_555
C(2) Zr(1) C(1) P(1) -86.46(11) 3_555 . .
C(2) Zr(1) C(1) C(2) 40.08(17) 3_555 . .
C(2) Zr(1) C(1) C(5) 152.71(17) 3_555 . .
C(1) Zr(1) C(3) C(2) 37.24(16) . . .
C(1) Zr(1) C(3) C(4) -78.1(2) . . .
C(3) Zr(1) C(1) P(1) -163.64(16) . . .
C(3) Zr(1) C(1) C(2) -37.10(17) . . .
C(3) Zr(1) C(1) C(5) 75.53(19) . . .
C(1) Zr(1) C(3) C(2) 61.5(2) . 3_555 3_555
C(1) Zr(1) C(3) C(4) 176.75(17) . 3_555 3_555
C(3) Zr(1) C(1) P(1) -114.85(12) 3_555 . .
C(3) Zr(1) C(1) C(2) 11.70(19) 3_555 . .
C(3) Zr(1) C(1) C(5) 124.32(17) 3_555 . .
C(1) Zr(1) C(4) C(3) 78.2(2) . . .
C(1) Zr(1) C(4) C(5) -38.05(17) . . .
C(4) Zr(1) C(1) P(1) 157.38(16) . . .
C(4) Zr(1) C(1) C(2) -76.08(18) . . .
C(4) Zr(1) C(1) C(5) 36.55(18) . . .
C(1) Zr(1) C(4) C(3) -5.5(2) . 3_555 3_555
C(1) Zr(1) C(4) C(5) 110.8(2) . 3_555 3_555
C(4) Zr(1) C(1) P(1) -111.66(17) 3_555 . .
C(4) Zr(1) C(1) C(2) 14.9(2) 3_555 . .
C(4) Zr(1) C(1) C(5) 127.5(2) 3_555 . .
C(1) Zr(1) C(5) C(4) 114.5(2) . . .
C(5) Zr(1) C(1) P(1) 120.8(2) . . .
C(5) Zr(1) C(1) C(2) -112.6(2) . . .
C(1) Zr(1) C(5) C(1) -5.8(2) . 3_555 3_555
C(1) Zr(1) C(5) C(4) -120.3(2) . 3_555 3_555
C(5) Zr(1) C(1) P(1) -52.2(2) 3_555 . .
C(5) Zr(1) C(1) C(2) 74.4(2) 3_555 . .
C(5) Zr(1) C(1) C(5) -172.98(19) 3_555 . .
C(1) Zr(1) C(2) C(1) -117.62(15) 3_555 . .
C(1) Zr(1) C(2) C(3) 127.64(19) 3_555 . .
C(2) Zr(1) C(1) P(1) 86.46(11) . 3_555 3_555
C(2) Zr(1) C(1) C(2) -40.08(17) . 3_555 3_555
C(2) Zr(1) C(1) C(5) -152.71(17) . 3_555 3_555
C(1) Zr(1) C(2) C(3) 114.7(2) 3_555 3_555 3_555
C(2) Zr(1) C(1) P(1) 126.5(2) 3_555 3_555 3_555
C(2) Zr(1) C(1) C(5) -112.6(2) 3_555 3_555 3_555
C(1) Zr(1) C(3) C(2) -61.5(2) 3_555 . .
C(1) Zr(1) C(3) C(4) -176.75(17) 3_555 . .
C(3) Zr(1) C(1) P(1) 114.85(12) . 3_555 3_555
C(3) Zr(1) C(1) C(2) -11.70(19) . 3_555 3_555
C(3) Zr(1) C(1) C(5) -124.32(17) . 3_555 3_555
C(1) Zr(1) C(3) C(2) -37.24(16) 3_555 3_555 3_555
C(1) Zr(1) C(3) C(4) 78.1(2) 3_555 3_555 3_555
C(3) Zr(1) C(1) P(1) 163.64(16) 3_555 3_555 3_555
C(3) Zr(1) C(1) C(2) 37.10(17) 3_555 3_555 3_555
C(3) Zr(1) C(1) C(5) -75.53(19) 3_555 3_555 3_555
C(1) Zr(1) C(4) C(3) 5.5(2) 3_555 . .
C(1) Zr(1) C(4) C(5) -110.8(2) 3_555 . .
C(4) Zr(1) C(1) P(1) 111.66(17) . 3_555 3_555
C(4) Zr(1) C(1) C(2) -14.9(2) . 3_555 3_555
C(4) Zr(1) C(1) C(5) -127.5(2) . 3_555 3_555
C(1) Zr(1) C(4) C(3) -78.2(2) 3_555 3_555 3_555
C(1) Zr(1) C(4) C(5) 38.05(17) 3_555 3_555 3_555
C(4) Zr(1) C(1) P(1) -157.38(16) 3_555 3_555 3_555
C(4) Zr(1) C(1) C(2) 76.08(18) 3_555 3_555 3_555
C(4) Zr(1) C(1) C(5) -36.55(18) 3_555 3_555 3_555
C(1) Zr(1) C(5) C(1) 5.8(2) 3_555 . .
C(1) Zr(1) C(5) C(4) 120.3(2) 3_555 . .
C(5) Zr(1) C(1) P(1) 52.2(2) . 3_555 3_555
C(5) Zr(1) C(1) C(2) -74.4(2) . 3_555 3_555
C(5) Zr(1) C(1) C(5) 172.98(19) . 3_555 3_555
C(1) Zr(1) C(5) C(4) -114.5(2) 3_555 3_555 3_555
C(5) Zr(1) C(1) P(1) -120.8(2) 3_555 3_555 3_555
C(5) Zr(1) C(1) C(2) 112.6(2) 3_555 3_555 3_555
C(2) Zr(1) C(2) C(1) 138.65(17) . 3_555 3_555
C(2) Zr(1) C(2) C(3) -106.6(2) . 3_555 3_555
C(2) Zr(1) C(2) C(1) -138.65(17) 3_555 . .
C(2) Zr(1) C(2) C(3) 106.6(2) 3_555 . .
C(2) Zr(1) C(3) C(4) -115.3(2) . . .
C(3) Zr(1) C(2) C(1) 114.7(2) . . .
C(2) Zr(1) C(3) C(2) 67.71(19) . 3_555 3_555
C(2) Zr(1) C(3) C(4) -177.0(2) . 3_555 3_555
C(3) Zr(1) C(2) C(1) -169.57(17) 3_555 . .
C(3) Zr(1) C(2) C(3) 75.7(2) 3_555 . .
C(2) Zr(1) C(4) C(3) 37.38(18) . . .
C(2) Zr(1) C(4) C(5) -78.9(2) . . .
C(4) Zr(1) C(2) C(1) 78.76(18) . . .
C(4) Zr(1) C(2) C(3) -35.97(19) . . .
C(2) Zr(1) C(4) C(3) 3.3(2) . 3_555 3_555
C(2) Zr(1) C(4) C(5) 119.60(19) . 3_555 3_555
C(4) Zr(1) C(2) C(1) -171.30(15) 3_555 . .
C(4) Zr(1) C(2) C(3) 74.0(2) 3_555 . .
C(2) Zr(1) C(5) C(1) -38.02(15) . . .
C(2) Zr(1) C(5) C(4) 76.5(2) . . .
C(5) Zr(1) C(2) C(1) 38.75(15) . . .
C(5) Zr(1) C(2) C(3) -76.0(2) . . .
C(2) Zr(1) C(5) C(1) 34.9(2) . 3_555 3_555
C(2) Zr(1) C(5) C(4) -79.6(2) . 3_555 3_555
C(5) Zr(1) C(2) C(1) -136.01(15) 3_555 . .
C(5) Zr(1) C(2) C(3) 109.3(2) 3_555 . .
C(2) Zr(1) C(3) C(2) -67.71(19) 3_555 . .
C(2) Zr(1) C(3) C(4) 177.0(2) 3_555 . .
C(3) Zr(1) C(2) C(1) 169.57(17) . 3_555 3_555
C(3) Zr(1) C(2) C(3) -75.7(2) . 3_555 3_555
C(2) Zr(1) C(3) C(4) 115.3(2) 3_555 3_555 3_555
C(3) Zr(1) C(2) C(1) -114.7(2) 3_555 3_555 3_555
C(2) Zr(1) C(4) C(3) -3.3(2) 3_555 . .
C(2) Zr(1) C(4) C(5) -119.60(19) 3_555 . .
C(4) Zr(1) C(2) C(1) 171.30(15) . 3_555 3_555
C(4) Zr(1) C(2) C(3) -74.0(2) . 3_555 3_555
C(2) Zr(1) C(4) C(3) -37.38(18) 3_555 3_555 3_555
C(2) Zr(1) C(4) C(5) 78.9(2) 3_555 3_555 3_555
C(4) Zr(1) C(2) C(1) -78.76(18) 3_555 3_555 3_555
C(4) Zr(1) C(2) C(3) 35.97(19) 3_555 3_555 3_555
C(2) Zr(1) C(5) C(1) -34.9(2) 3_555 . .
C(2) Zr(1) C(5) C(4) 79.6(2) 3_555 . .
C(5) Zr(1) C(2) C(1) 136.01(15) . 3_555 3_555
C(5) Zr(1) C(2) C(3) -109.3(2) . 3_555 3_555
C(2) Zr(1) C(5) C(1) 38.02(15) 3_555 3_555 3_555
C(2) Zr(1) C(5) C(4) -76.5(2) 3_555 3_555 3_555
C(5) Zr(1) C(2) C(1) -38.75(15) 3_555 3_555 3_555
C(5) Zr(1) C(2) C(3) 76.0(2) 3_555 3_555 3_555
C(3) Zr(1) C(3) C(2) 99.63(19) . 3_555 3_555
C(3) Zr(1) C(3) C(4) -145.1(2) . 3_555 3_555
C(3) Zr(1) C(3) C(2) -99.63(19) 3_555 . .
C(3) Zr(1) C(3) C(4) 145.1(2) 3_555 . .
C(3) Zr(1) C(4) C(5) -116.3(2) . . .
C(4) Zr(1) C(3) C(2) 115.3(2) . . .
C(3) Zr(1) C(4) C(3) 35.3(2) . 3_555 3_555
C(3) Zr(1) C(4) C(5) 151.57(19) . 3_555 3_555
C(4) Zr(1) C(3) C(2) -117.40(19) 3_555 . .
C(4) Zr(1) C(3) C(4) 127.30(19) 3_555 . .
C(3) Zr(1) C(5) C(1) -78.77(18) . . .
C(3) Zr(1) C(5) C(4) 35.7(2) . . .
C(5) Zr(1) C(3) C(2) 78.84(19) . . .
C(5) Zr(1) C(3) C(4) -36.46(18) . . .
C(3) Zr(1) C(5) C(1) 76.8(2) . 3_555 3_555
C(3) Zr(1) C(5) C(4) -37.7(2) . 3_555 3_555
C(5) Zr(1) C(3) C(2) -98.0(2) 3_555 . .
C(5) Zr(1) C(3) C(4) 146.68(18) 3_555 . .
C(3) Zr(1) C(4) C(3) -35.3(2) 3_555 . .
C(3) Zr(1) C(4) C(5) -151.57(19) 3_555 . .
C(4) Zr(1) C(3) C(2) 117.40(19) . 3_555 3_555
C(4) Zr(1) C(3) C(4) -127.30(19) . 3_555 3_555
C(3) Zr(1) C(4) C(5) 116.3(2) 3_555 3_555 3_555
C(4) Zr(1) C(3) C(2) -115.3(2) 3_555 3_555 3_555
C(3) Zr(1) C(5) C(1) -76.8(2) 3_555 . .
C(3) Zr(1) C(5) C(4) 37.7(2) 3_555 . .
C(5) Zr(1) C(3) C(2) 98.0(2) . 3_555 3_555
C(5) Zr(1) C(3) C(4) -146.68(18) . 3_555 3_555
C(3) Zr(1) C(5) C(1) 78.77(18) 3_555 3_555 3_555
C(3) Zr(1) C(5) C(4) -35.7(2) 3_555 3_555 3_555
C(5) Zr(1) C(3) C(2) -78.84(19) 3_555 3_555 3_555
C(5) Zr(1) C(3) C(4) 36.46(18) 3_555 3_555 3_555
C(4) Zr(1) C(4) C(3) 63.9(2) . 3_555 3_555
C(4) Zr(1) C(4) C(5) -179.82(18) . 3_555 3_555
C(4) Zr(1) C(4) C(3) -63.9(2) 3_555 . .
C(4) Zr(1) C(4) C(5) 179.82(18) 3_555 . .
C(4) Zr(1) C(5) C(1) -114.5(2) . . .
C(5) Zr(1) C(4) C(3) 116.3(2) . . .
C(4) Zr(1) C(5) C(1) 114.8(2) . 3_555 3_555
C(4) Zr(1) C(5) C(4) 0.3(3) . 3_555 3_555
C(5) Zr(1) C(4) C(3) -64.1(3) 3_555 . .
C(5) Zr(1) C(4) C(5) 179.6(2) 3_555 . .
C(4) Zr(1) C(5) C(1) -114.8(2) 3_555 . .
C(4) Zr(1) C(5) C(4) -0.3(3) 3_555 . .
C(5) Zr(1) C(4) C(3) 64.1(3) . 3_555 3_555
C(5) Zr(1) C(4) C(5) -179.6(2) . 3_555 3_555
C(4) Zr(1) C(5) C(1) 114.5(2) 3_555 3_555 3_555
C(5) Zr(1) C(4) C(3) -116.3(2) 3_555 3_555 3_555
C(5) Zr(1) C(5) C(1) -67.9(13) . 3_555 3_555
C(5) Zr(1) C(5) C(4) 177.6(12) . 3_555 3_555
C(5) Zr(1) C(5) C(1) 67.9(13) 3_555 . .
C(5) Zr(1) C(5) C(4) -177.6(12) 3_555 . .
Ru(1) P(1) C(1) Zr(1) -12.48(10) . . .
Ru(1) P(1) C(1) C(2) -89.6(2) . . .
Ru(1) P(1) C(1) C(5) 63.4(2) . . .
Ru(1) P(1) C(6) C(7) -67.2(2) . . .
Ru(1) P(1) C(8) C(9) -174.1(2) . . .
C(1) P(1) C(6) C(7) 167.9(2) . . .
C(6) P(1) C(1) Zr(1) 121.83(12) . . .
C(6) P(1) C(1) C(2) 44.7(2) . . .
C(6) P(1) C(1) C(5) -162.3(2) . . .
C(1) P(1) C(8) C(9) -55.8(2) . . .
C(8) P(1) C(1) Zr(1) -136.96(10) . . .
C(8) P(1) C(1) C(2) 145.9(2) . . .
C(8) P(1) C(1) C(5) -61.0(2) . . .
C(6) P(1) C(8) C(9) 47.3(2) . . .
C(8) P(1) C(6) C(7) 67.5(2) . . .
Zr(1) C(1) C(2) C(3) 67.8(2) . . .
Zr(1) C(1) C(5) C(4) -69.37(19) . . .
P(1) C(1) C(2) Zr(1) 88.93(19) . . .
P(1) C(1) C(2) C(3) 156.7(2) . . .
P(1) C(1) C(5) Zr(1) -89.79(16) . . .
P(1) C(1) C(5) C(4) -159.2(2) . . .
C(2) C(1) C(5) Zr(1) 68.15(18) . . .
C(2) C(1) C(5) C(4) -1.2(3) . . .
C(5) C(1) C(2) Zr(1) -67.41(17) . . .
C(5) C(1) C(2) C(3) 0.4(3) . . .
Zr(1) C(2) C(3) C(4) 66.6(2) . . .
C(1) C(2) C(3) Zr(1) -66.03(19) . . .
C(1) C(2) C(3) C(4) 0.6(3) . . .
Zr(1) C(3) C(4) C(5) 63.6(2) . . .
C(2) C(3) C(4) Zr(1) -65.0(2) . . .
C(2) C(3) C(4) C(5) -1.4(3) . . .
Zr(1) C(4) C(5) C(1) 67.02(17) . . .
C(3) C(4) C(5) Zr(1) -65.4(2) . . .
C(3) C(4) C(5) C(1) 1.6(3) . . .
Ru(1) C(10) C(11) C(12) -63.10(14) . . .
Ru(1) C(10) C(11) C(14) 132.3(2) . . .
Ru(1) C(10) C(11) C(12) 63.10(14) . 3_555 3_555
Ru(1) C(10) C(11) C(14) -132.3(2) . 3_555 3_555
C(11) C(10) C(11) Ru(1) -62.21(17) . 3_555 .
C(11) C(10) C(11) C(12) 0.9(2) . 3_555 3_555
C(11) C(10) C(11) C(14) 165.4(2) . 3_555 3_555
C(11) C(10) C(11) Ru(1) 62.21(17) 3_555 . .
C(11) C(10) C(11) C(12) -0.9(2) 3_555 . .
C(11) C(10) C(11) C(14) -165.4(2) 3_555 . .
C(13) C(10) C(11) Ru(1) -129.6(2) . . .
C(13) C(10) C(11) C(12) 167.3(2) . . .
C(13) C(10) C(11) C(14) 2.7(4) . . .
C(13) C(10) C(11) Ru(1) 129.6(2) . 3_555 .
C(13) C(10) C(11) C(12) -167.3(2) . 3_555 3_555
C(13) C(10) C(11) C(14) -2.7(4) . 3_555 3_555
Ru(1) C(11) C(12) C(15) 125.9(2) . . .
Ru(1) C(11) C(12) C(12) -63.41(14) . . 3_555
C(10) C(11) C(12) Ru(1) 63.96(16) . . .
C(10) C(11) C(12) C(15) -170.1(2) . . .
C(10) C(11) C(12) C(12) 0.5(2) . . 3_555
C(14) C(11) C(12) Ru(1) -132.3(2) . . .
C(14) C(11) C(12) C(15) -6.3(3) . . .
C(14) C(11) C(12) C(12) 164.3(2) . . 3_555
Ru(1) C(12) C(12) C(11) -63.26(14) . 3_555 3_555
Ru(1) C(12) C(12) C(15) 126.2(2) . 3_555 3_555
C(11) C(12) C(12) Ru(1) 63.26(14) . 3_555 .
C(11) C(12) C(12) C(15) -170.5(2) . 3_555 3_555
C(15) C(12) C(12) Ru(1) -126.2(2) . 3_555 .
C(15) C(12) C(12) C(11) 170.5(2) . 3_555 3_555
